data_7040350
loop_
_publ_author_name
'Dau, Thuy Minh'
'Asamoah, Benjamin Darko'
'Belyaev, Andrey'
'Chakkaradhari, Gomathy'
'Hirva, Pipsa'
'J\"anis, Janne'
'Grachova, Elena V.'
'Tunik, Sergey P.'
'Koshevoy, Igor O.'

_publ_section_title
;
 Adjustable coordination of a hybrid phosphine-phosphine oxide ligand in
 luminescent Cu, Ag and Au complexes.
;
_journal_issue 36
_journal_name_full 'Dalton transactions (Cambridge, England : 2003)'
_journal_page_first 14160
_journal_page_last 14173
_journal_paper_doi 10.1039/c6dt02435a
_journal_volume 45
_journal_year 2016
_chemical_formula_moiety 'C42 H33 Ag I P3'
_chemical_formula_sum 'C42 H33 Ag I P3'
_chemical_formula_weight 865.36
_space_group_crystal_system monoclinic
_space_group_IT_number 14
_space_group_name_Hall '-P 2ybc'
_space_group_name_H-M_alt 'P 1 21/c 1'
_symmetry_space_group_name_Hall '-P 2ybc'
_symmetry_space_group_name_H-M 'P 1 21/c 1'
_atom_sites_solution_hydrogens geom
_audit_creation_method SHELXL-2014/7
_audit_update_record
;
2016-08-03 deposited with the CCDC.
2016-08-05 downloaded from the CCDC.
;
_cell_angle_alpha 90
_cell_angle_beta 95.457(6)
_cell_angle_gamma 90
_cell_formula_units_Z 4
_cell_length_a 12.3318(11)
_cell_length_b 15.3248(16)
_cell_length_c 19.1076(9)
_cell_measurement_reflns_used 9634
_cell_measurement_temperature 120(2)
_cell_measurement_theta_max 38.98
_cell_measurement_theta_min 2.31
_cell_volume 3594.6(5)
_computing_cell_refinement 'SAINT (Bruker AXS, 2009)'
_computing_data_collection 'APEX2 (Bruker AXS, 2010)'
_computing_data_reduction 'SAINT (Bruker AXS, 2009)'
_computing_molecular_graphics 'Diamond v.3.2g (Brandenburg, 2011)'
_computing_publication_material 'SHELXL-2014 (Sheldrick, 2014)'
_computing_structure_refinement 'SHELXL-2014/7 (Sheldrick, 2014)'
_computing_structure_solution 'SHELXS-2014 (Sheldrick, 2014)'
_diffrn_ambient_temperature 120(2)
_diffrn_detector_area_resol_mean 16
_diffrn_measured_fraction_theta_full 1.000
_diffrn_measured_fraction_theta_max 1.000
_diffrn_measurement_device '62mm x 62mm CCD camera on three-circle goniostat'
_diffrn_measurement_device_type 'Bruker SMART APEX II CCD'
_diffrn_measurement_method '\f scans and \w scans'
_diffrn_radiation_monochromator 'flat graphite crystal'
_diffrn_radiation_type MoK\a
_diffrn_radiation_wavelength 0.71073
_diffrn_reflns_av_R_equivalents 0.0300
_diffrn_reflns_av_unetI/netI 0.0116
_diffrn_reflns_Laue_measured_fraction_full 1.000
_diffrn_reflns_Laue_measured_fraction_max 1.000
_diffrn_reflns_limit_h_max 16
_diffrn_reflns_limit_h_min -16
_diffrn_reflns_limit_k_max 20
_diffrn_reflns_limit_k_min -20
_diffrn_reflns_limit_l_max 25
_diffrn_reflns_limit_l_min -25
_diffrn_reflns_number 116712
_diffrn_reflns_point_group_measured_fraction_full 1.000
_diffrn_reflns_point_group_measured_fraction_max 1.000
_diffrn_reflns_theta_full 25.242
_diffrn_reflns_theta_max 27.999
_diffrn_reflns_theta_min 1.706
_exptl_absorpt_coefficient_mu 1.583
_exptl_absorpt_correction_T_max 0.745
_exptl_absorpt_correction_T_min 0.693
_exptl_absorpt_correction_type multi-scan
_exptl_absorpt_process_details 'SADABS (Sheldrick, 2008)'
_exptl_crystal_colour colourless
_exptl_crystal_density_diffrn 1.599
_exptl_crystal_description block
_exptl_crystal_F_000 1720
_exptl_crystal_preparation ', Luminescent'
_exptl_crystal_size_max 0.472
_exptl_crystal_size_mid 0.198
_exptl_crystal_size_min 0.186
_refine_diff_density_max 0.974
_refine_diff_density_min -0.622
_refine_diff_density_rms 0.075
_refine_ls_extinction_method none
_refine_ls_goodness_of_fit_ref 1.060
_refine_ls_hydrogen_treatment constr
_refine_ls_matrix_type full
_refine_ls_number_parameters 424
_refine_ls_number_reflns 8681
_refine_ls_number_restraints 0
_refine_ls_restrained_S_all 1.060
_refine_ls_R_factor_all 0.0254
_refine_ls_R_factor_gt 0.0212
_refine_ls_shift/su_max 0.004
_refine_ls_shift/su_mean 0.000
_refine_ls_structure_factor_coef Fsqd
_refine_ls_weighting_details 'w=1/[\s^2^(Fo^2^)+(0.0317P)^2^+3.4146P] where P=(Fo^2^+2Fc^2^)/3'
_refine_ls_weighting_scheme calc
_refine_ls_wR_factor_gt 0.0576
_refine_ls_wR_factor_ref 0.0610
_reflns_Friedel_coverage 0.000
_reflns_number_gt 7837
_reflns_number_total 8681
_reflns_threshold_expression 'I > 2\s(I)'
_cod_data_source_file c6dt02435a2.cif
_cod_data_source_block 16
_cod_depositor_comments 'Adding full bibliography for 7040337--7040350.cif.'
_cod_database_code 7040350
_shelx_shelxl_version_number 2014/7
_shelx_space_group_comment
;
The symmetry employed for this shelxl refinement is uniquely defined
by the following loop, which should always be used as a source of
symmetry information in preference to the above space-group names.
They are only intended as comments.
;
_shelx_estimated_absorpt_t_min 0.712
_shelx_estimated_absorpt_t_max 0.870

loop_
_space_group_symop_operation_xyz
'x, y, z'
'-x, y+1/2, -z+1/2'
'-x, -y, -z'
'x, -y-1/2, z-1/2'

loop_
_atom_site_label
_atom_site_type_symbol
_atom_site_fract_x
_atom_site_fract_y
_atom_site_fract_z
_atom_site_U_iso_or_equiv
_atom_site_adp_type
_atom_site_occupancy
_atom_site_site_symmetry_order
_atom_site_calc_flag
_atom_site_refinement_flags_posn
_atom_site_refinement_flags_adp
C1 C 0.71332(13) 0.54257(11) 0.91012(8) 0.0130(3) Uani 1 1 d . .
C2 C 0.64915(13) 0.52095(11) 0.96422(9) 0.0155(3) Uani 1 1 d . .
H2 H 0.6104 0.4673 0.9623 0.019 Uiso 1 1 calc R U
C3 C 0.64150(14) 0.57712(12) 1.02077(9) 0.0177(3) Uani 1 1 d . .
H3 H 0.5967 0.5624 1.0568 0.021 Uiso 1 1 calc R U
C4 C 0.69964(14) 0.65469(12) 1.02429(9) 0.0182(3) Uani 1 1 d . .
H4 H 0.6946 0.6931 1.0629 0.022 Uiso 1 1 calc R U
C5 C 0.76534(14) 0.67659(11) 0.97158(9) 0.0157(3) Uani 1 1 d . .
H5 H 0.8063 0.7291 0.9752 0.019 Uiso 1 1 calc R U
C6 C 0.77171(13) 0.62219(11) 0.91345(9) 0.0133(3) Uani 1 1 d . .
C7 C 0.89962(15) 0.76146(12) 0.86003(9) 0.0184(3) Uani 1 1 d . .
C8 C 0.83040(18) 0.83081(13) 0.87114(11) 0.0279(4) Uani 1 1 d . .
H8 H 0.7537 0.8225 0.8649 0.033 Uiso 1 1 calc R U
C9 C 0.8726(2) 0.91194(14) 0.89124(13) 0.0394(6) Uani 1 1 d . .
H9 H 0.8247 0.9580 0.9009 0.047 Uiso 1 1 calc R U
C10 C 0.9838(2) 0.92620(16) 0.89730(12) 0.0406(6) Uani 1 1 d . .
H10 H 1.0123 0.9819 0.9111 0.049 Uiso 1 1 calc R U
C11 C 1.0532(2) 0.85913(15) 0.88326(11) 0.0338(5) Uani 1 1 d . .
H11 H 1.1295 0.8692 0.8858 0.041 Uiso 1 1 calc R U
C12 C 1.01193(16) 0.77663(13) 0.86534(10) 0.0234(4) Uani 1 1 d . .
H12 H 1.0603 0.7305 0.8567 0.028 Uiso 1 1 calc R U
C13 C 0.95910(13) 0.58321(11) 0.84077(9) 0.0150(3) Uani 1 1 d . .
C14 C 1.00663(14) 0.55073(12) 0.90447(9) 0.0174(3) Uani 1 1 d . .
H14 H 0.9789 0.5678 0.9471 0.021 Uiso 1 1 calc R U
C15 C 1.09415(14) 0.49368(13) 0.90619(10) 0.0202(4) Uani 1 1 d . .
H15 H 1.1257 0.4711 0.9498 0.024 Uiso 1 1 calc R U
C16 C 1.13536(15) 0.46975(14) 0.84382(11) 0.0255(4) Uani 1 1 d . .
H16 H 1.1948 0.4302 0.8447 0.031 Uiso 1 1 calc R U
C17 C 1.09018(17) 0.50320(16) 0.78046(11) 0.0313(5) Uani 1 1 d . .
H17 H 1.1199 0.4877 0.7381 0.038 Uiso 1 1 calc R U
C18 C 1.00151(15) 0.55946(14) 0.77839(10) 0.0242(4) Uani 1 1 d . .
H18 H 0.9699 0.5816 0.7347 0.029 Uiso 1 1 calc R U
C19 C 0.81806(13) 0.38736(11) 0.86172(9) 0.0148(3) Uani 1 1 d . .
C20 C 0.84656(15) 0.36485(12) 0.93149(10) 0.0202(4) Uani 1 1 d . .
H20 H 0.8097 0.3911 0.9675 0.024 Uiso 1 1 calc R U
C21 C 0.92859(16) 0.30423(13) 0.94905(11) 0.0250(4) Uani 1 1 d . .
H21 H 0.9469 0.2890 0.9969 0.030 Uiso 1 1 calc R U
C22 C 0.98339(16) 0.26625(14) 0.89746(13) 0.0302(4) Uani 1 1 d . .
H22 H 1.0394 0.2248 0.9096 0.036 Uiso 1 1 calc R U
C23 C 0.95673(19) 0.28854(16) 0.82835(13) 0.0366(5) Uani 1 1 d . .
H23 H 0.9949 0.2627 0.7927 0.044 Uiso 1 1 calc R U
C24 C 0.87430(18) 0.34867(15) 0.80998(11) 0.0283(4) Uani 1 1 d . .
H24 H 0.8563 0.3634 0.7620 0.034 Uiso 1 1 calc R U
C25 C 0.49863(13) 0.46134(11) 0.78607(8) 0.0130(3) Uani 1 1 d . .
C26 C 0.39912(14) 0.41724(11) 0.77350(9) 0.0162(3) Uani 1 1 d . .
H26 H 0.3399 0.4448 0.7467 0.019 Uiso 1 1 calc R U
C27 C 0.38591(14) 0.33373(12) 0.79975(10) 0.0180(3) Uani 1 1 d . .
H27 H 0.3180 0.3046 0.7908 0.022 Uiso 1 1 calc R U
C28 C 0.47159(15) 0.29288(11) 0.83897(10) 0.0181(3) Uani 1 1 d . .
H28 H 0.4619 0.2364 0.8579 0.022 Uiso 1 1 calc R U
C29 C 0.57167(14) 0.33469(11) 0.85047(9) 0.0167(3) Uani 1 1 d . .
H29 H 0.6306 0.3059 0.8765 0.020 Uiso 1 1 calc R U
C30 C 0.58685(13) 0.41862(11) 0.82421(9) 0.0133(3) Uani 1 1 d . .
C31 C 0.41808(14) 0.57920(12) 0.67821(10) 0.0181(3) Uani 1 1 d . .
C32 C 0.44665(16) 0.53477(17) 0.61888(11) 0.0305(5) Uani 1 1 d . .
H32 H 0.5124 0.5022 0.6214 0.037 Uiso 1 1 calc R U
C33 C 0.3796(2) 0.5378(2) 0.55604(12) 0.0436(7) Uani 1 1 d . .
H33 H 0.3988 0.5064 0.5161 0.052 Uiso 1 1 calc R U
C34 C 0.2857(2) 0.58636(18) 0.55201(14) 0.0455(7) Uani 1 1 d . .
H34 H 0.2400 0.5887 0.5091 0.055 Uiso 1 1 calc R U
C35 C 0.2575(2) 0.63148(16) 0.60957(16) 0.0444(7) Uani 1 1 d . .
H35 H 0.1928 0.6655 0.6059 0.053 Uiso 1 1 calc R U
C36 C 0.32258(17) 0.62804(13) 0.67345(13) 0.0299(5) Uani 1 1 d . .
H36 H 0.3018 0.6587 0.7133 0.036 Uiso 1 1 calc R U
C37 C 0.45790(15) 0.63920(12) 0.82334(9) 0.0183(3) Uani 1 1 d . .
C38 C 0.36125(19) 0.61728(14) 0.85203(13) 0.0312(5) Uani 1 1 d . .
H38 H 0.3222 0.5665 0.8362 0.037 Uiso 1 1 calc R U
C39 C 0.3222(2) 0.66924(17) 0.90341(14) 0.0426(6) Uani 1 1 d . .
H39 H 0.2552 0.6551 0.9214 0.051 Uiso 1 1 calc R U
C40 C 0.3801(3) 0.74124(18) 0.92847(15) 0.0478(7) Uani 1 1 d . .
H40 H 0.3541 0.7756 0.9648 0.057 Uiso 1 1 calc R U
C41 C 0.4768(2) 0.76402(16) 0.90070(14) 0.0429(6) Uani 1 1 d . .
H41 H 0.5165 0.8141 0.9176 0.052 Uiso 1 1 calc R U
C42 C 0.51479(17) 0.71283(13) 0.84797(11) 0.0269(4) Uani 1 1 d . .
H42 H 0.5803 0.7285 0.8287 0.032 Uiso 1 1 calc R U
P2 P 0.72017(3) 0.47215(3) 0.83292(2) 0.01235(8) Uani 1 1 d . .
P1 P 0.84091(3) 0.65489(3) 0.83634(2) 0.01360(8) Uani 1 1 d . .
P3 P 0.51476(3) 0.57384(3) 0.75584(2) 0.01299(8) Uani 1 1 d . .
Ag1 Ag 0.71131(2) 0.59440(2) 0.73636(2) 0.01783(4) Uani 1 1 d . .
I1 I 0.76120(2) 0.59992(2) 0.60160(2) 0.02316(4) Uani 1 1 d . .

loop_
_atom_site_aniso_label
_atom_site_aniso_U_11
_atom_site_aniso_U_22
_atom_site_aniso_U_33
_atom_site_aniso_U_23
_atom_site_aniso_U_13
_atom_site_aniso_U_12
C1 0.0106(7) 0.0148(7) 0.0135(7) -0.0003(6) 0.0005(6) 0.0023(6)
C2 0.0120(7) 0.0175(8) 0.0170(8) 0.0004(6) 0.0018(6) -0.0008(6)
C3 0.0134(7) 0.0231(9) 0.0172(8) 0.0005(7) 0.0048(6) 0.0011(6)
C4 0.0188(8) 0.0206(8) 0.0155(8) -0.0037(7) 0.0039(6) 0.0022(7)
C5 0.0157(7) 0.0155(8) 0.0158(8) -0.0009(6) 0.0008(6) -0.0013(6)
C6 0.0094(7) 0.0163(8) 0.0143(7) 0.0007(6) 0.0012(6) 0.0006(6)
C7 0.0235(9) 0.0184(8) 0.0133(8) 0.0013(6) 0.0025(6) -0.0043(7)
C8 0.0346(11) 0.0194(9) 0.0311(10) 0.0039(8) 0.0111(8) 0.0003(8)
C9 0.0642(17) 0.0185(10) 0.0383(13) -0.0001(9) 0.0200(12) -0.0011(10)
C10 0.0693(18) 0.0243(11) 0.0284(11) -0.0020(9) 0.0065(11) -0.0211(11)
C11 0.0397(12) 0.0343(12) 0.0264(10) 0.0034(9) -0.0025(9) -0.0213(10)
C12 0.0248(9) 0.0258(10) 0.0194(9) 0.0021(7) 0.0001(7) -0.0083(8)
C13 0.0112(7) 0.0177(8) 0.0162(8) -0.0017(6) 0.0028(6) -0.0027(6)
C14 0.0137(7) 0.0221(9) 0.0167(8) -0.0004(7) 0.0034(6) -0.0005(6)
C15 0.0134(8) 0.0247(9) 0.0222(9) 0.0028(7) 0.0006(6) 0.0003(7)
C16 0.0146(8) 0.0308(10) 0.0314(10) -0.0040(8) 0.0036(7) 0.0052(7)
C17 0.0219(9) 0.0501(13) 0.0228(10) -0.0079(9) 0.0065(8) 0.0094(9)
C18 0.0188(9) 0.0374(11) 0.0165(8) -0.0020(8) 0.0023(7) 0.0039(8)
C19 0.0120(7) 0.0148(8) 0.0174(8) -0.0016(6) 0.0008(6) 0.0005(6)
C20 0.0214(9) 0.0185(8) 0.0199(8) -0.0022(7) -0.0018(7) 0.0034(7)
C21 0.0250(9) 0.0203(9) 0.0274(10) 0.0004(7) -0.0085(8) 0.0021(7)
C22 0.0198(9) 0.0243(10) 0.0456(13) 0.0006(9) -0.0009(8) 0.0090(8)
C23 0.0346(12) 0.0377(12) 0.0393(12) -0.0013(10) 0.0131(10) 0.0187(10)
C24 0.0319(10) 0.0328(11) 0.0212(9) -0.0002(8) 0.0077(8) 0.0126(9)
C25 0.0125(7) 0.0134(7) 0.0135(7) -0.0007(6) 0.0024(6) 0.0009(6)
C26 0.0125(7) 0.0178(8) 0.0185(8) -0.0018(6) 0.0018(6) 0.0007(6)
C27 0.0148(8) 0.0177(8) 0.0220(8) -0.0051(7) 0.0054(6) -0.0036(6)
C28 0.0199(8) 0.0127(8) 0.0225(8) -0.0014(6) 0.0061(7) -0.0005(6)
C29 0.0167(8) 0.0141(8) 0.0196(8) -0.0003(6) 0.0025(6) 0.0026(6)
C30 0.0130(7) 0.0135(7) 0.0136(7) -0.0022(6) 0.0021(6) 0.0000(6)
C31 0.0146(8) 0.0186(8) 0.0202(8) 0.0058(7) -0.0019(6) -0.0045(6)
C32 0.0186(9) 0.0526(14) 0.0200(9) -0.0029(9) 0.0003(7) -0.0067(9)
C33 0.0330(12) 0.0773(19) 0.0195(10) 0.0030(11) -0.0029(9) -0.0227(12)
C34 0.0415(14) 0.0538(16) 0.0362(13) 0.0259(12) -0.0227(11) -0.0258(12)
C35 0.0331(12) 0.0246(11) 0.0690(18) 0.0174(11) -0.0289(12) -0.0029(9)
C36 0.0244(10) 0.0171(9) 0.0457(13) 0.0031(8) -0.0102(9) 0.0017(8)
C37 0.0210(8) 0.0149(8) 0.0196(8) 0.0008(6) 0.0051(7) 0.0028(7)
C38 0.0321(11) 0.0236(10) 0.0412(12) -0.0029(9) 0.0202(9) -0.0010(8)
C39 0.0483(14) 0.0359(13) 0.0491(15) -0.0031(11) 0.0333(12) 0.0035(11)
C40 0.0637(18) 0.0388(14) 0.0449(14) -0.0129(11) 0.0253(13) 0.0123(13)
C41 0.0527(15) 0.0299(12) 0.0470(14) -0.0184(11) 0.0091(12) -0.0001(11)
C42 0.0283(10) 0.0219(9) 0.0309(10) -0.0051(8) 0.0055(8) -0.0010(8)
P2 0.01082(18) 0.01297(19) 0.01320(19) 0.00000(15) 0.00083(14) 0.00074(15)
P1 0.01186(18) 0.0153(2) 0.01377(19) 0.00004(15) 0.00172(15) -0.00158(15)
P3 0.01053(18) 0.01348(19) 0.01499(19) 0.00079(15) 0.00140(15) 0.00034(15)
Ag1 0.01462(7) 0.02378(7) 0.01510(7) 0.00150(5) 0.00144(5) -0.00132(5)
I1 0.02284(7) 0.03007(7) 0.01721(6) 0.00045(4) 0.00521(5) -0.00249(5)

loop_
_atom_type_symbol
_atom_type_description
_atom_type_scat_dispersion_real
_atom_type_scat_dispersion_imag
_atom_type_scat_source
C C 0.0033 0.0016 'International Tables Vol C Tables 4.2.6.8 and 6.1.1.4'
H H 0.0000 0.0000 'International Tables Vol C Tables 4.2.6.8 and 6.1.1.4'
P P 0.1023 0.0942 'International Tables Vol C Tables 4.2.6.8 and 6.1.1.4'
Ag Ag -0.8971 1.1015 'International Tables Vol C Tables 4.2.6.8 and 6.1.1.4'
I I -0.4742 1.8119 'International Tables Vol C Tables 4.2.6.8 and 6.1.1.4'

loop_
_geom_angle_atom_site_label_1
_geom_angle_atom_site_label_2
_geom_angle_atom_site_label_3
_geom_angle
C2 C1 C6 119.46(15)
C2 C1 P2 121.77(13)
C6 C1 P2 118.73(12)
C3 C2 C1 120.78(16)
C3 C2 H2 119.6
C1 C2 H2 119.6
C4 C3 C2 119.66(16)
C4 C3 H3 120.2
C2 C3 H3 120.2
C3 C4 C5 120.35(16)
C3 C4 H4 119.8
C5 C4 H4 119.8
C4 C5 C6 120.79(16)
C4 C5 H5 119.6
C6 C5 H5 119.6
C5 C6 C1 118.91(15)
C5 C6 P1 122.64(13)
C1 C6 P1 118.12(12)
C8 C7 C12 118.65(18)
C8 C7 P1 119.10(15)
C12 C7 P1 122.22(15)
C9 C8 C7 120.5(2)
C9 C8 H8 119.8
C7 C8 H8 119.8
C10 C9 C8 120.5(2)
C10 C9 H9 119.8
C8 C9 H9 119.8
C11 C10 C9 119.6(2)
C11 C10 H10 120.2
C9 C10 H10 120.2
C10 C11 C12 120.3(2)
C10 C11 H11 119.9
C12 C11 H11 119.9
C11 C12 C7 120.3(2)
C11 C12 H12 119.8
C7 C12 H12 119.8
C14 C13 C18 119.55(16)
C14 C13 P1 121.68(13)
C18 C13 P1 118.77(14)
C15 C14 C13 120.54(16)
C15 C14 H14 119.7
C13 C14 H14 119.7
C14 C15 C16 119.58(17)
C14 C15 H15 120.2
C16 C15 H15 120.2
C17 C16 C15 120.26(18)
C17 C16 H16 119.9
C15 C16 H16 119.9
C16 C17 C18 120.36(18)
C16 C17 H17 119.8
C18 C17 H17 119.8
C17 C18 C13 119.69(18)
C17 C18 H18 120.2
C13 C18 H18 120.2
C20 C19 C24 118.54(17)
C20 C19 P2 124.51(13)
C24 C19 P2 116.70(14)
C19 C20 C21 120.60(18)
C19 C20 H20 119.7
C21 C20 H20 119.7
C22 C21 C20 120.35(19)
C22 C21 H21 119.8
C20 C21 H21 119.8
C23 C22 C21 119.63(19)
C23 C22 H22 120.2
C21 C22 H22 120.2
C22 C23 C24 120.6(2)
C22 C23 H23 119.7
C24 C23 H23 119.7
C23 C24 C19 120.24(19)
C23 C24 H24 119.9
C19 C24 H24 119.9
C26 C25 C30 118.95(15)
C26 C25 P3 121.23(13)
C30 C25 P3 119.80(12)
C27 C26 C25 120.87(16)
C27 C26 H26 119.6
C25 C26 H26 119.6
C28 C27 C26 120.11(16)
C28 C27 H27 119.9
C26 C27 H27 119.9
C27 C28 C29 119.83(17)
C27 C28 H28 120.1
C29 C28 H28 120.1
C28 C29 C30 120.95(16)
C28 C29 H29 119.5
C30 C29 H29 119.5
C29 C30 C25 119.24(15)
C29 C30 P2 121.93(13)
C25 C30 P2 118.71(12)
C36 C31 C32 119.13(18)
C36 C31 P3 124.35(16)
C32 C31 P3 116.41(14)
C33 C32 C31 120.6(2)
C33 C32 H32 119.7
C31 C32 H32 119.7
C34 C33 C32 119.7(3)
C34 C33 H33 120.2
C32 C33 H33 120.2
C35 C34 C33 120.4(2)
C35 C34 H34 119.8
C33 C34 H34 119.8
C34 C35 C36 120.9(2)
C34 C35 H35 119.6
C36 C35 H35 119.6
C31 C36 C35 119.4(2)
C31 C36 H36 120.3
C35 C36 H36 120.3
C42 C37 C38 118.98(18)
C42 C37 P3 118.06(14)
C38 C37 P3 122.95(15)
C39 C38 C37 120.4(2)
C39 C38 H38 119.8
C37 C38 H38 119.8
C40 C39 C38 120.3(2)
C40 C39 H39 119.9
C38 C39 H39 119.9
C39 C40 C41 120.1(2)
C39 C40 H40 119.9
C41 C40 H40 119.9
C42 C41 C40 119.5(2)
C42 C41 H41 120.2
C40 C41 H41 120.2
C37 C42 C41 120.6(2)
C37 C42 H42 119.7
C41 C42 H42 119.7
C19 P2 C30 105.73(8)
C19 P2 C1 104.85(8)
C30 P2 C1 103.11(7)
C19 P2 Ag1 134.69(6)
C30 P2 Ag1 106.20(6)
C1 P2 Ag1 98.24(6)
C13 P1 C7 103.37(8)
C13 P1 C6 103.21(8)
C7 P1 C6 104.36(8)
C13 P1 Ag1 104.94(6)
C7 P1 Ag1 135.85(6)
C6 P1 Ag1 101.29(5)
C31 P3 C37 106.63(9)
C31 P3 C25 102.56(8)
C37 P3 C25 103.46(8)
C31 P3 Ag1 116.25(6)
C37 P3 Ag1 118.54(6)
C25 P3 Ag1 107.46(5)
P3 Ag1 P1 118.760(16)
P3 Ag1 P2 77.413(14)
P1 Ag1 P2 75.592(15)
P3 Ag1 I1 117.125(13)
P1 Ag1 I1 121.297(12)
P2 Ag1 I1 133.911(11)

loop_
_geom_bond_atom_site_label_1
_geom_bond_atom_site_label_2
_geom_bond_distance
C1 C2 1.400(2)
C1 C6 1.415(2)
C1 P2 1.8361(17)
C2 C3 1.392(2)
C2 H2 0.9500
C3 C4 1.387(3)
C3 H3 0.9500
C4 C5 1.392(2)
C4 H4 0.9500
C5 C6 1.397(2)
C5 H5 0.9500
C6 P1 1.8411(17)
C7 C8 1.392(3)
C7 C12 1.399(3)
C7 P1 1.8260(19)
C8 C9 1.388(3)
C8 H8 0.9500
C9 C10 1.383(4)
C9 H9 0.9500
C10 C11 1.380(4)
C10 H10 0.9500
C11 C12 1.394(3)
C11 H11 0.9500
C12 H12 0.9500
C13 C14 1.392(2)
C13 C18 1.395(2)
C13 P1 1.8206(18)
C14 C15 1.387(2)
C14 H14 0.9500
C15 C16 1.389(3)
C15 H15 0.9500
C16 C17 1.382(3)
C16 H16 0.9500
C17 C18 1.390(3)
C17 H17 0.9500
C18 H18 0.9500
C19 C20 1.389(2)
C19 C24 1.393(3)
C19 P2 1.8227(17)
C20 C21 1.391(3)
C20 H20 0.9500
C21 C22 1.376(3)
C21 H21 0.9500
C22 C23 1.373(3)
C22 H22 0.9500
C23 C24 1.392(3)
C23 H23 0.9500
C24 H24 0.9500
C25 C26 1.401(2)
C25 C30 1.412(2)
C25 P3 1.8350(17)
C26 C27 1.390(2)
C26 H26 0.9500
C27 C28 1.385(3)
C27 H27 0.9500
C28 C29 1.389(2)
C28 H28 0.9500
C29 C30 1.399(2)
C29 H29 0.9500
C30 P2 1.8308(17)
C31 C36 1.391(3)
C31 C32 1.396(3)
C31 P3 1.8143(18)
C32 C33 1.392(3)
C32 H32 0.9500
C33 C34 1.373(4)
C33 H33 0.9500
C34 C35 1.372(4)
C34 H34 0.9500
C35 C36 1.397(3)
C35 H35 0.9500
C36 H36 0.9500
C37 C42 1.387(3)
C37 C38 1.399(3)
C37 P3 1.8250(18)
C38 C39 1.385(3)
C38 H38 0.9500
C39 C40 1.375(4)
C39 H39 0.9500
C40 C41 1.395(4)
C40 H40 0.9500
C41 C42 1.393(3)
C41 H41 0.9500
C42 H42 0.9500
P2 Ag1 2.6244(5)
P1 Ag1 2.5460(5)
P3 Ag1 2.5069(5)
Ag1 I1 2.7050(2)

loop_
_geom_torsion_atom_site_label_1
_geom_torsion_atom_site_label_2
_geom_torsion_atom_site_label_3
_geom_torsion_atom_site_label_4
_geom_torsion
C6 C1 C2 C3 0.5(2)
P2 C1 C2 C3 -177.21(13)
C1 C2 C3 C4 -1.2(3)
C2 C3 C4 C5 0.1(3)
C3 C4 C5 C6 1.7(3)
C4 C5 C6 C1 -2.3(2)
C4 C5 C6 P1 170.92(13)
C2 C1 C6 C5 1.2(2)
P2 C1 C6 C5 179.02(12)
C2 C1 C6 P1 -172.34(12)
P2 C1 C6 P1 5.47(18)
C12 C7 C8 C9 -3.8(3)
P1 C7 C8 C9 178.08(17)
C7 C8 C9 C10 3.1(3)
C8 C9 C10 C11 0.0(4)
C9 C10 C11 C12 -2.1(3)
C10 C11 C12 C7 1.3(3)
C8 C7 C12 C11 1.7(3)
P1 C7 C12 C11 179.70(15)
C18 C13 C14 C15 -1.3(3)
P1 C13 C14 C15 177.62(14)
C13 C14 C15 C16 0.8(3)
C14 C15 C16 C17 0.6(3)
C15 C16 C17 C18 -1.5(3)
C16 C17 C18 C13 1.0(3)
C14 C13 C18 C17 0.4(3)
P1 C13 C18 C17 -178.54(17)
C24 C19 C20 C21 -0.8(3)
P2 C19 C20 C21 -174.71(15)
C19 C20 C21 C22 0.6(3)
C20 C21 C22 C23 0.0(3)
C21 C22 C23 C24 -0.5(4)
C22 C23 C24 C19 0.3(4)
C20 C19 C24 C23 0.3(3)
P2 C19 C24 C23 174.73(19)
C30 C25 C26 C27 1.9(2)
P3 C25 C26 C27 -176.60(13)
C25 C26 C27 C28 0.1(3)
C26 C27 C28 C29 -1.7(3)
C27 C28 C29 C30 1.4(3)
C28 C29 C30 C25 0.6(3)
C28 C29 C30 P2 -175.44(13)
C26 C25 C30 C29 -2.1(2)
P3 C25 C30 C29 176.34(13)
C26 C25 C30 P2 173.98(13)
P3 C25 C30 P2 -7.53(19)
C36 C31 C32 C33 -1.2(3)
P3 C31 C32 C33 -177.58(18)
C31 C32 C33 C34 1.3(4)
C32 C33 C34 C35 -0.3(4)
C33 C34 C35 C36 -0.9(4)
C32 C31 C36 C35 0.1(3)
P3 C31 C36 C35 176.13(17)
C34 C35 C36 C31 1.0(3)
C42 C37 C38 C39 1.1(3)
P3 C37 C38 C39 179.73(19)
C37 C38 C39 C40 -2.3(4)
C38 C39 C40 C41 2.0(4)
C39 C40 C41 C42 -0.6(4)
C38 C37 C42 C41 0.3(3)
P3 C37 C42 C41 -178.39(19)
C40 C41 C42 C37 -0.6(4)
C20 C19 P2 C30 -87.51(17)
C24 C19 P2 C30 98.45(16)
C20 C19 P2 C1 21.07(18)
C24 C19 P2 C1 -152.98(15)
C20 C19 P2 Ag1 139.15(13)
C24 C19 P2 Ag1 -34.89(19)
C29 C30 P2 C19 11.87(16)
C25 C30 P2 C19 -164.14(13)
C29 C30 P2 C1 -97.94(15)
C25 C30 P2 C1 86.04(14)
C29 C30 P2 Ag1 159.30(13)
C25 C30 P2 Ag1 -16.72(14)
C2 C1 P2 C19 -81.46(15)
C6 C1 P2 C19 100.77(14)
C2 C1 P2 C30 29.01(15)
C6 C1 P2 C30 -148.75(13)
C2 C1 P2 Ag1 137.86(13)
C6 C1 P2 Ag1 -39.90(13)
C14 C13 P1 C7 80.09(16)
C18 C13 P1 C7 -100.95(16)
C14 C13 P1 C6 -28.43(16)
C18 C13 P1 C6 150.53(15)
C14 C13 P1 Ag1 -134.14(14)
C18 C13 P1 Ag1 44.82(16)
C8 C7 P1 C13 -171.55(15)
C12 C7 P1 C13 10.45(17)
C8 C7 P1 C6 -63.89(16)
C12 C7 P1 C6 118.11(15)
C8 C7 P1 Ag1 59.74(18)
C12 C7 P1 Ag1 -118.26(14)
C5 C6 P1 C13 111.84(15)
C1 C6 P1 C13 -74.87(14)
C5 C6 P1 C7 4.06(16)
C1 C6 P1 C7 177.35(13)
C5 C6 P1 Ag1 -139.68(13)
C1 C6 P1 Ag1 33.61(13)
C36 C31 P3 C37 2.47(19)
C32 C31 P3 C37 178.65(15)
C36 C31 P3 C25 110.86(17)
C32 C31 P3 C25 -72.97(16)
C36 C31 P3 Ag1 -132.23(15)
C32 C31 P3 Ag1 43.95(17)
C42 C37 P3 C31 -116.53(16)
C38 C37 P3 C31 64.79(19)
C42 C37 P3 C25 135.72(15)
C38 C37 P3 C25 -42.96(19)
C42 C37 P3 Ag1 16.95(18)
C38 C37 P3 Ag1 -161.74(15)
C26 C25 P3 C31 -29.35(16)
C30 C25 P3 C31 152.20(14)
C26 C25 P3 C37 81.44(15)
C30 C25 P3 C37 -97.01(14)
C26 C25 P3 Ag1 -152.38(13)
C30 C25 P3 Ag1 29.17(14)
